data_7249807
loop_
_publ_author_name
'Mishima, Akio'
'Mori, Runa'
'Kanazashi, Ken'
'Hamaguchi, Tomohiko'
'Ishikawa, Ryuta'
'Kawata, Satoshi'

_publ_section_title
;
 Structural analysis and water adsorption properties of chloranilate
 anion--terpyridine metal complexes forming hydrogen-bonded frameworks
;
_journal_name_full CrystEngComm
_journal_paper_doi 10.1039/D4CE01214C
_journal_year 2025
_chemical_formula_moiety 'C30 H22 N6 Ni, 2(C3 Cl0.985 O2), 6(H2 O)'
_chemical_formula_sum 'C36 H34 Cl1.99 N6 Ni O10.01'
_chemical_formula_weight 840.11
_space_group_crystal_system triclinic
_space_group_IT_number 2
_space_group_name_Hall '-P 1'
_space_group_name_H-M_alt 'P -1'
_atom_sites_solution_hydrogens mixed
_atom_sites_solution_primary dual
_audit_creation_date 2024-07-31
_audit_creation_method
;
Olex2 1.5
(compiled 2024.01.12 svn.r2f8d729c for OlexSys, GUI svn.r6928)
;
_audit_update_record
;
2024-07-31 deposited with the CCDC.	2025-01-15 downloaded from the CCDC.
;
_cell_angle_alpha 92.511(2)
_cell_angle_beta 96.200(2)
_cell_angle_gamma 90.655(2)
_cell_formula_units_Z 2
_cell_length_a 9.0426(2)
_cell_length_b 9.0675(3)
_cell_length_c 22.4477(6)
_cell_measurement_reflns_used 13533
_cell_measurement_temperature 293
_cell_measurement_theta_max 27.3800
_cell_measurement_theta_min 2.2500
_cell_volume 1827.81(9)
_computing_cell_refinement 'CrysAlisPro 1.171.40.53 (Rigaku OD, 2019)'
_computing_data_collection 'CrysAlisPro 1.171.40.53 (Rigaku OD, 2019)'
_computing_data_reduction 'CrysAlisPro 1.171.40.53 (Rigaku OD, 2019)'
_computing_molecular_graphics 'Olex2 1.5 (Dolomanov et al., 2009)'
_computing_publication_material 'Olex2 1.5 (Dolomanov et al., 2009)'
_computing_structure_refinement 'SHELXL 2019/3 (Sheldrick, 2015)'
_computing_structure_solution 'SHELXT 2018/2 (Sheldrick, 2018)'
_diffrn_ambient_environment air
_diffrn_ambient_temperature 293
_diffrn_detector 'CCD plate'
_diffrn_detector_area_resol_mean 10.0000
_diffrn_measured_fraction_theta_full 0.987
_diffrn_measured_fraction_theta_max 0.946
_diffrn_measurement_details
;
List of Runs (angles in degrees, time in seconds):

  # Type    Start    End  Width  t~exp~   \w     \q     \k     \f   Frames
#--------------------------------------------------------------------------
  1  \w    -74.00 -32.00   0.50   24.00    --   20.00  54.00   0.00   84
  2  \w    -17.00   9.00   0.50   24.00    --   20.00  54.00   0.00   52
  3  \w     28.00  55.00   0.50   24.00    --   20.00  54.00   0.00   54
  4  \w    -71.00 -44.00   0.50   24.00    --   20.00  54.00 150.00   54
  5  \w    -17.00   9.00   0.50   24.00    --   20.00  54.00 150.00   52
  6  \w     44.00  70.00   0.50   24.00    --   20.00  54.00 150.00   52
  7  \w    -74.00  59.00   0.50   24.00    --   20.00  54.00-120.00  266
  8  \w     66.00 108.00   0.50   24.00    --   20.00  54.00-120.00   84
  9  \w    -70.00 -45.00   0.50   24.00    --   20.00  54.00 -60.00   50
 10  \w      3.00  29.00   0.50   24.00    --   20.00  54.00 -60.00   52
 11  \w     59.00  84.00   0.50   24.00    --   20.00  54.00 -60.00   50
 12  \w    -66.00 -23.00   0.50   24.00    --   20.00  54.00-150.00   86
 13  \w    -17.00  27.00   0.50   24.00    --   20.00  54.00-150.00   88
 14  \w    -11.00  22.00   0.50   24.00    --   20.00  54.00  90.00   66
 15  \w    -65.00 100.00   0.50   24.00    --   20.00  54.00  30.00  330
 16  \w    -42.00 -17.00   0.50   24.00    --   20.00  54.00 -30.00   50
 17  \w     -8.00  47.00   0.50   24.00    --   20.00  54.00 -30.00  110
 18  \w    -74.00 -49.00   0.50   24.00    --   20.00  54.00-180.00   50
 19  \w     84.00 109.00   0.50   24.00    --   20.00  54.00 -90.00   50
 20  \w    -73.00  45.00   0.50   24.00    --   20.00  54.00 120.00  236
 21  \w    -68.00  60.00   0.50   24.00    --   20.00  54.00  76.12  256
;
_diffrn_measurement_device 'two-circle diffractometer'
_diffrn_measurement_device_type 'XtaLAB Mini II'
_diffrn_measurement_method '\w scans'
_diffrn_orient_matrix_type 'CrysAlisPro convention (1999,Acta A55,543-557)'
_diffrn_orient_matrix_UB_11 0.0198928000
_diffrn_orient_matrix_UB_12 -0.0297613000
_diffrn_orient_matrix_UB_13 0.0284030000
_diffrn_orient_matrix_UB_21 -0.0102626000
_diffrn_orient_matrix_UB_22 0.0699932000
_diffrn_orient_matrix_UB_23 0.0142059000
_diffrn_orient_matrix_UB_31 -0.0756701000
_diffrn_orient_matrix_UB_32 -0.0186449000
_diffrn_orient_matrix_UB_33 0.0019367000
_diffrn_radiation_monochromator graphite
_diffrn_radiation_probe x-ray
_diffrn_radiation_type 'Mo K\a'
_diffrn_radiation_wavelength 0.71073
_diffrn_reflns_av_R_equivalents 0.0282
_diffrn_reflns_av_unetI/netI 0.0440
_diffrn_reflns_Laue_measured_fraction_full 0.987
_diffrn_reflns_Laue_measured_fraction_max 0.946
_diffrn_reflns_limit_h_max 12
_diffrn_reflns_limit_h_min -12
_diffrn_reflns_limit_k_max 12
_diffrn_reflns_limit_k_min -12
_diffrn_reflns_limit_l_max 31
_diffrn_reflns_limit_l_min -31
_diffrn_reflns_number 35522
_diffrn_reflns_point_group_measured_fraction_full 0.987
_diffrn_reflns_point_group_measured_fraction_max 0.946
_diffrn_reflns_theta_full 25.242
_diffrn_reflns_theta_max 30.586
_diffrn_reflns_theta_min 2.249
_diffrn_source 'fine-focus sealed X-ray tube'
_diffrn_source_type 'Rigaku (Mo) X-ray Source'
_exptl_absorpt_coefficient_mu 0.744
_exptl_absorpt_correction_T_max 1.00000
_exptl_absorpt_correction_T_min 0.98273
_exptl_absorpt_correction_type multi-scan
_exptl_absorpt_process_details
;
CrysAlisPro 1.171.40.53 (Rigaku Oxford Diffraction, 2019)
Empirical absorption correction using spherical harmonics,
 implemented in SCALE3 ABSPACK scaling algorithm.
;
_exptl_crystal_density_diffrn 1.526
_exptl_crystal_description plate
_exptl_crystal_F_000 868
_refine_diff_density_max 0.673
_refine_diff_density_min -0.371
_refine_diff_density_rms 0.059
_refine_ls_extinction_method none
_refine_ls_goodness_of_fit_ref 1.046
_refine_ls_hydrogen_treatment constr
_refine_ls_matrix_type full
_refine_ls_number_parameters 515
_refine_ls_number_reflns 10601
_refine_ls_number_restraints 0
_refine_ls_restrained_S_all 1.046
_refine_ls_R_factor_all 0.0847
_refine_ls_R_factor_gt 0.0546
_refine_ls_shift/su_max 0.001
_refine_ls_shift/su_mean 0.000
_refine_ls_structure_factor_coef Fsqd
_refine_ls_weighting_details 'w=1/[\s^2^(Fo^2^)+(0.0451P)^2^+0.9411P] where P=(Fo^2^+2Fc^2^)/3'
_refine_ls_weighting_scheme calc
_refine_ls_wR_factor_gt 0.1088
_refine_ls_wR_factor_ref 0.1185
_reflns_Friedel_coverage 0.000
_reflns_number_gt 7688
_reflns_number_total 10601
_reflns_threshold_expression 'I > 2\s(I)'
_cod_data_source_file d4ce01214c2.cif
_cod_data_source_block exp_706
_cod_database_code 7249807
_shelx_shelxl_version_number 2019/3
_chemical_oxdiff_formula C30H20N10O10Ni1Cl2
_shelx_space_group_comment
;
The symmetry employed for this shelxl refinement is uniquely defined
by the following loop, which should always be used as a source of
symmetry information in preference to the above space-group names.
They are only intended as comments.
;
_olex2_refinement_description
;
1. Fixed Uiso
 At 1.2 times of:
  All C(H) groups
 At 1.5 times of:
  All O(H,H) groups
2.a Free rotating group:
 O7(H7A,H7B), O8(H8A,H8B), O9(H9A,H9B), O10(H10A,H10B), O5(H5A,H5B), O6(H6A,H6B)
2.b Aromatic/amide H refined with riding coordinates:
 C15(H15), C1(H1), C16(H16), C24(H24), C12(H12), C9(H9), C7(H7), C22(H22),
 C27(H27), C30(H30), C8(H8), C23(H23), C29(H29), C17(H17), C4(H4), C14(H14),
 C19(H19), C28(H28), C2(H2), C13(H13), C18(H18), C3(H3)
;
_olex2_submission_special_instructions 'No special instructions were received'
_oxdiff_exptl_absorpt_empirical_details
;
Empirical correction (ABSPACK) includes:
- Absorption correction using spherical harmonics
- Frame scaling
;
_oxdiff_exptl_absorpt_empirical_full_max 1.058
_oxdiff_exptl_absorpt_empirical_full_min 0.948

loop_
_space_group_symop_operation_xyz
'x, y, z'
'-x, -y, -z'

loop_
_atom_site_label
_atom_site_type_symbol
_atom_site_fract_x
_atom_site_fract_y
_atom_site_fract_z
_atom_site_U_iso_or_equiv
_atom_site_adp_type
_atom_site_occupancy
_atom_site_site_symmetry_order
_atom_site_calc_flag
_atom_site_refinement_flags_posn
_atom_site_refinement_flags_adp
_atom_site_refinement_flags_occupancy
_atom_site_disorder_assembly
_atom_site_disorder_group
Ni01 Ni 0.71717(3) 0.32373(3) 0.24973(2) 0.03001(8) Uani 1 1 d . . . . .
Cl02 Cl 0.81743(9) -0.20091(9) 0.39779(3) 0.0619(3) Uani 0.985(3) 1 d . . . A 1
O1 O 0.71389(19) -0.0814(2) 0.51281(8) 0.0497(4) Uani 1 1 d . . . . .
O3 O 1.0775(2) 0.2121(2) -0.01250(9) 0.0526(5) Uani 1 1 d . . . . .
O7 O 0.7046(3) 0.6051(2) 0.52116(9) 0.0589(5) Uani 1 1 d G . . . .
H7A H 0.648442 0.578504 0.489558 0.088 Uiso 1 1 d G U . . .
H7B H 0.718227 0.698111 0.522208 0.088 Uiso 1 1 d G U . . .
N2 N 0.7412(2) 0.3200(2) 0.33881(8) 0.0329(4) Uani 1 1 d . . . . .
O8 O 0.5012(2) 0.5517(2) 0.41528(10) 0.0581(5) Uani 1 1 d G . . . .
H8A H 0.472102 0.640560 0.415310 0.087 Uiso 1 1 d G U . . .
H8B H 0.435654 0.505351 0.431913 0.087 Uiso 1 1 d G U . . .
O9 O 0.3888(2) 0.1861(3) -0.02087(9) 0.0582(5) Uani 1 1 d G . . . .
H9A H 0.296915 0.201104 -0.018572 0.087 Uiso 1 1 d G U . . .
H9B H 0.419694 0.149583 0.012367 0.087 Uiso 1 1 d G U . . .
N3 N 0.5131(2) 0.2299(2) 0.26637(8) 0.0343(4) Uani 1 1 d . . . . .
N5 N 0.7022(2) 0.3262(2) 0.16067(8) 0.0341(4) Uani 1 1 d . . . . .
N6 N 0.8041(2) 0.1163(2) 0.22789(8) 0.0360(4) Uani 1 1 d . . . . .
N1 N 0.9312(2) 0.4190(2) 0.27086(8) 0.0358(4) Uani 1 1 d . . . . .
O4 O 1.1069(2) 0.6667(2) 0.09721(9) 0.0614(6) Uani 1 1 d . . . . .
O2 O 1.1278(2) -0.0870(2) 0.40185(9) 0.0598(5) Uani 1 1 d . . . . .
O10 O 0.4659(2) 0.0352(2) 0.08827(10) 0.0629(5) Uani 1 1 d G . . . .
H10A H 0.375967 0.004933 0.085287 0.094 Uiso 1 1 d G U . . .
H10B H 0.516030 -0.023142 0.067984 0.094 Uiso 1 1 d G U . . .
N4 N 0.6209(2) 0.5311(2) 0.23399(8) 0.0353(4) Uani 1 1 d . . . . .
O5 O 0.4517(3) -0.1517(2) 0.42211(12) 0.0730(6) Uani 1 1 d G . . . .
H5A H 0.526827 -0.108671 0.441703 0.110 Uiso 1 1 d G U . . .
H5B H 0.379091 -0.096448 0.428309 0.110 Uiso 1 1 d G U . . .
C10 C 0.6326(3) 0.2579(2) 0.36652(10) 0.0346(5) Uani 1 1 d . . . . .
O6 O 1.1688(3) -0.0183(3) 0.07511(14) 0.0853(8) Uani 1 1 d G . . . .
H6A H 1.131015 0.034355 0.047158 0.128 Uiso 1 1 d G U . . .
H6B H 1.112969 -0.094838 0.072862 0.128 Uiso 1 1 d G U . . .
C26 C 0.8102(3) 0.0905(3) 0.16810(11) 0.0390(5) Uani 1 1 d . . . . .
C36 C 1.0595(3) 0.5857(3) 0.05380(11) 0.0412(5) Uani 1 1 d . . . . .
C33 C 1.0639(3) -0.0490(3) 0.44601(11) 0.0391(5) Uani 1 1 d . . . . .
C11 C 0.4991(3) 0.2119(3) 0.32507(10) 0.0359(5) Uani 1 1 d . . . . .
C31 C 0.8458(3) -0.0479(3) 0.50418(11) 0.0371(5) Uani 1 1 d . . . . .
C25 C 0.7542(3) 0.2119(3) 0.13007(10) 0.0376(5) Uani 1 1 d . . . . .
C21 C 0.6468(3) 0.4458(3) 0.13326(10) 0.0383(5) Uani 1 1 d . . . . .
C34 C 1.0459(3) 0.3458(3) -0.00378(11) 0.0393(5) Uani 1 1 d . . . . .
C5 C 0.9753(3) 0.4335(3) 0.33039(10) 0.0379(5) Uani 1 1 d . . . . .
C32 C 0.9165(3) -0.0903(3) 0.45429(11) 0.0403(5) Uani 1 1 d . . . . .
C6 C 0.8697(3) 0.3698(3) 0.36901(10) 0.0370(5) Uani 1 1 d . . . . .
C35 C 1.0964(3) 0.4352(3) 0.04590(11) 0.0413(5) Uani 1 1 d . . . . .
C15 C 0.3987(3) 0.1888(3) 0.22557(11) 0.0422(6) Uani 1 1 d . . . . .
H15 H 0.408250 0.199898 0.185171 0.051 Uiso 1 1 calc R U . . .
C1 C 1.0205(3) 0.4728(3) 0.23263(11) 0.0426(6) Uani 1 1 d . . . . .
H1 H 0.990866 0.461251 0.191691 0.051 Uiso 1 1 calc R U . . .
C16 C 0.5813(3) 0.6295(3) 0.27517(11) 0.0418(5) Uani 1 1 d . . . . .
H16 H 0.598602 0.608598 0.315495 0.050 Uiso 1 1 calc R U . . .
C24 C 0.7529(3) 0.2143(3) 0.06783(11) 0.0495(7) Uani 1 1 d . . . . .
H24 H 0.789780 0.135802 0.046151 0.059 Uiso 1 1 calc R U . . .
C12 C 0.3703(3) 0.1540(3) 0.34369(12) 0.0484(6) Uani 1 1 d . . . . .
H12 H 0.362587 0.143045 0.384245 0.058 Uiso 1 1 calc R U . . .
C9 C 0.6522(3) 0.2426(3) 0.42813(10) 0.0452(6) Uani 1 1 d . . . . .
H9 H 0.578637 0.198857 0.447664 0.054 Uiso 1 1 calc R U . . .
C7 C 0.8943(3) 0.3574(3) 0.43101(11) 0.0482(6) Uani 1 1 d . . . . .
H7 H 0.982928 0.390981 0.452413 0.058 Uiso 1 1 calc R U . . .
C20 C 0.5972(3) 0.5614(3) 0.17506(10) 0.0388(5) Uani 1 1 d . . . . .
C22 C 0.6419(3) 0.4537(3) 0.07129(11) 0.0503(7) Uani 1 1 d . . . . .
H22 H 0.603657 0.535810 0.051958 0.060 Uiso 1 1 calc R U . . .
C27 C 0.8664(3) -0.0406(3) 0.14652(13) 0.0523(7) Uani 1 1 d . . . . .
H27 H 0.869649 -0.057860 0.105540 0.063 Uiso 1 1 calc R U . . .
C30 C 0.8525(3) 0.0125(3) 0.26599(12) 0.0438(6) Uani 1 1 d . . . . .
H30 H 0.846577 0.029740 0.306800 0.053 Uiso 1 1 calc R U . . .
C8 C 0.7838(3) 0.2939(3) 0.45980(11) 0.0516(7) Uani 1 1 d . . . . .
H8 H 0.798088 0.285582 0.501156 0.062 Uiso 1 1 calc R U . . .
C23 C 0.6955(3) 0.3362(4) 0.03937(11) 0.0551(8) Uani 1 1 d . . . . .
H23 H 0.692798 0.339242 -0.002086 0.066 Uiso 1 1 calc R U . . .
C29 C 0.9108(3) -0.1191(3) 0.24651(14) 0.0563(7) Uani 1 1 d . . . . .
H29 H 0.944812 -0.188736 0.273773 0.068 Uiso 1 1 calc R U . . .
C17 C 0.5151(3) 0.7622(3) 0.25973(13) 0.0543(7) Uani 1 1 d . . . . .
H17 H 0.488238 0.829117 0.289102 0.065 Uiso 1 1 calc R U . . .
C4 C 1.1071(3) 0.5043(4) 0.35200(13) 0.0589(8) Uani 1 1 d . . . . .
H4 H 1.136101 0.513761 0.393037 0.071 Uiso 1 1 calc R U . . .
C14 C 0.2665(3) 0.1304(3) 0.24151(14) 0.0541(7) Uani 1 1 d . . . . .
H14 H 0.188456 0.103827 0.212443 0.065 Uiso 1 1 calc R U . . .
C19 C 0.5315(4) 0.6907(3) 0.15730(13) 0.0580(8) Uani 1 1 d . . . . .
H19 H 0.514822 0.709966 0.116788 0.070 Uiso 1 1 calc R U . . .
C28 C 0.9175(3) -0.1451(3) 0.18614(15) 0.0594(8) Uani 1 1 d . . . . .
H28 H 0.956315 -0.232905 0.172060 0.071 Uiso 1 1 calc R U . . .
C2 C 1.1542(3) 0.5445(4) 0.25128(14) 0.0569(7) Uani 1 1 d . . . . .
H2 H 1.213937 0.580202 0.223735 0.068 Uiso 1 1 calc R U . . .
C13 C 0.2539(3) 0.1129(4) 0.30143(14) 0.0602(8) Uani 1 1 d . . . . .
H13 H 0.166943 0.073365 0.313254 0.072 Uiso 1 1 calc R U . . .
C18 C 0.4904(4) 0.7919(3) 0.20017(15) 0.0683(9) Uani 1 1 d . . . . .
H18 H 0.446156 0.879806 0.188624 0.082 Uiso 1 1 calc R U . . .
C3 C 1.1956(4) 0.5611(4) 0.31168(15) 0.0729(10) Uani 1 1 d . . . . .
H3 H 1.283906 0.610845 0.325709 0.087 Uiso 1 1 calc R U . . .
Cl2 Cl 1.21718(10) 0.36117(9) 0.10222(3) 0.0703(2) Uani 1 1 d . . . . .

loop_
_atom_site_aniso_label
_atom_site_aniso_U_11
_atom_site_aniso_U_22
_atom_site_aniso_U_33
_atom_site_aniso_U_23
_atom_site_aniso_U_13
_atom_site_aniso_U_12
Ni01 0.03444(15) 0.03556(16) 0.02012(13) 0.00235(10) 0.00297(10) 0.00066(11)
Cl02 0.0617(5) 0.0760(6) 0.0472(4) -0.0141(4) 0.0113(3) -0.0195(4)
O1 0.0408(10) 0.0536(11) 0.0570(11) -0.0007(9) 0.0171(8) -0.0048(8)
O3 0.0531(11) 0.0421(10) 0.0605(12) -0.0105(9) 0.0007(9) 0.0089(8)
O7 0.0718(14) 0.0508(12) 0.0512(12) 0.0065(9) -0.0077(10) -0.0038(10)
N2 0.0398(10) 0.0342(10) 0.0245(9) 0.0021(7) 0.0020(7) 0.0056(8)
O8 0.0654(13) 0.0517(12) 0.0569(13) 0.0057(10) 0.0037(10) 0.0034(10)
O9 0.0507(11) 0.0732(14) 0.0527(12) 0.0197(10) 0.0073(9) 0.0064(11)
N3 0.0388(10) 0.0358(10) 0.0294(9) 0.0049(8) 0.0066(8) 0.0028(8)
N5 0.0329(10) 0.0440(11) 0.0252(9) 0.0006(8) 0.0030(7) -0.0083(8)
N6 0.0366(10) 0.0417(11) 0.0304(10) -0.0033(8) 0.0082(8) -0.0010(8)
N1 0.0357(10) 0.0392(11) 0.0317(10) -0.0002(8) 0.0008(8) 0.0005(8)
O4 0.0711(14) 0.0596(12) 0.0487(11) -0.0180(9) -0.0085(10) 0.0109(10)
O2 0.0613(12) 0.0750(14) 0.0462(11) -0.0103(10) 0.0257(9) -0.0093(10)
O10 0.0537(12) 0.0701(14) 0.0651(14) 0.0122(11) 0.0040(11) -0.0006(11)
N4 0.0360(10) 0.0394(11) 0.0307(10) 0.0055(8) 0.0025(8) -0.0013(8)
O5 0.0620(13) 0.0581(14) 0.1014(19) 0.0061(12) 0.0165(13) 0.0187(11)
C10 0.0457(13) 0.0331(11) 0.0268(11) 0.0033(9) 0.0106(9) 0.0091(10)
O6 0.0613(15) 0.0675(16) 0.128(2) 0.0117(15) 0.0129(14) -0.0154(12)
C26 0.0318(12) 0.0475(14) 0.0375(12) -0.0067(10) 0.0072(9) -0.0057(10)
C36 0.0385(13) 0.0460(14) 0.0387(13) -0.0072(11) 0.0061(10) 0.0014(11)
C33 0.0441(13) 0.0374(12) 0.0379(13) 0.0057(10) 0.0118(10) 0.0025(10)
C11 0.0413(13) 0.0348(12) 0.0333(12) 0.0054(9) 0.0105(9) 0.0064(10)
C31 0.0387(12) 0.0342(12) 0.0398(13) 0.0061(9) 0.0093(10) 0.0029(10)
C25 0.0344(12) 0.0507(14) 0.0277(11) -0.0046(10) 0.0079(9) -0.0136(10)
C21 0.0373(12) 0.0520(14) 0.0255(11) 0.0092(10) 0.0008(9) -0.0087(11)
C34 0.0350(12) 0.0407(13) 0.0427(13) -0.0034(10) 0.0083(10) 0.0020(10)
C5 0.0384(12) 0.0410(13) 0.0326(12) -0.0006(9) -0.0043(9) 0.0059(10)
C32 0.0441(13) 0.0417(13) 0.0355(12) 0.0008(10) 0.0070(10) -0.0007(11)
C6 0.0470(13) 0.0367(12) 0.0261(11) 0.0004(9) -0.0026(9) 0.0097(10)
C35 0.0399(13) 0.0452(14) 0.0385(13) -0.0018(10) 0.0037(10) 0.0060(11)
C15 0.0435(14) 0.0484(14) 0.0344(12) 0.0058(10) 0.0011(10) -0.0016(11)
C1 0.0391(13) 0.0517(15) 0.0369(13) 0.0027(11) 0.0039(10) -0.0007(11)
C16 0.0448(14) 0.0420(13) 0.0389(13) 0.0017(10) 0.0059(10) -0.0013(11)
C24 0.0489(15) 0.0693(18) 0.0308(12) -0.0079(12) 0.0127(11) -0.0167(13)
C12 0.0533(16) 0.0511(15) 0.0448(15) 0.0147(12) 0.0187(12) 0.0032(13)
C9 0.0663(17) 0.0445(14) 0.0272(12) 0.0107(10) 0.0112(11) 0.0135(12)
C7 0.0619(17) 0.0507(15) 0.0297(12) 0.0000(11) -0.0066(11) 0.0125(13)
C20 0.0385(13) 0.0437(13) 0.0342(12) 0.0111(10) 0.0011(9) -0.0047(10)
C22 0.0528(16) 0.0689(18) 0.0289(12) 0.0119(12) 0.0005(11) -0.0162(14)
C27 0.0505(16) 0.0575(17) 0.0494(16) -0.0188(13) 0.0174(12) -0.0042(13)
C30 0.0498(15) 0.0419(14) 0.0404(13) 0.0014(11) 0.0081(11) 0.0067(11)
C8 0.079(2) 0.0523(16) 0.0241(12) 0.0076(11) 0.0024(12) 0.0204(14)
C23 0.0566(17) 0.087(2) 0.0224(11) 0.0054(13) 0.0075(11) -0.0245(15)
C29 0.0599(17) 0.0452(15) 0.0659(19) 0.0031(13) 0.0158(14) 0.0127(13)
C17 0.0666(19) 0.0404(15) 0.0576(18) 0.0057(12) 0.0132(14) 0.0078(13)
C4 0.0475(16) 0.082(2) 0.0435(15) 0.0011(14) -0.0102(12) -0.0108(15)
C14 0.0397(14) 0.0627(18) 0.0591(18) 0.0081(14) 0.0001(12) -0.0091(13)
C19 0.077(2) 0.0537(17) 0.0441(15) 0.0220(13) 0.0018(14) 0.0088(15)
C28 0.0621(18) 0.0463(16) 0.071(2) -0.0132(15) 0.0186(15) 0.0084(14)
C2 0.0404(15) 0.074(2) 0.0559(17) 0.0061(15) 0.0041(12) -0.0091(14)
C13 0.0470(16) 0.069(2) 0.067(2) 0.0136(16) 0.0158(14) -0.0095(14)
C18 0.092(2) 0.0475(17) 0.067(2) 0.0225(15) 0.0074(18) 0.0191(17)
C3 0.0459(17) 0.103(3) 0.065(2) 0.0041(19) -0.0114(15) -0.0222(17)
Cl2 0.0834(6) 0.0701(5) 0.0521(4) -0.0048(4) -0.0159(4) 0.0277(4)

loop_
_atom_type_symbol
_atom_type_description
_atom_type_scat_dispersion_real
_atom_type_scat_dispersion_imag
_atom_type_scat_source
C C 0.0033 0.0016 'International Tables Vol C Tables 4.2.6.8 and 6.1.1.4'
H H 0.0000 0.0000 'International Tables Vol C Tables 4.2.6.8 and 6.1.1.4'
Cl Cl 0.1484 0.1585 'International Tables Vol C Tables 4.2.6.8 and 6.1.1.4'
N N 0.0061 0.0033 'International Tables Vol C Tables 4.2.6.8 and 6.1.1.4'
Ni Ni 0.3393 1.1124 'International Tables Vol C Tables 4.2.6.8 and 6.1.1.4'
O O 0.0106 0.0060 'International Tables Vol C Tables 4.2.6.8 and 6.1.1.4'

loop_
_geom_angle_atom_site_label_1
_geom_angle_atom_site_label_2
_geom_angle_atom_site_label_3
_geom_angle
_geom_angle_site_symmetry_1
_geom_angle_site_symmetry_3
_geom_angle_publ_flag
N2 Ni01 N3 78.39(8) . . ?
N2 Ni01 N5 177.60(8) . . ?
N2 Ni01 N6 100.11(7) . . ?
N2 Ni01 N1 78.53(8) . . ?
N2 Ni01 N4 102.85(7) . . ?
N3 Ni01 N6 92.37(7) . . ?
N3 Ni01 N1 156.91(7) . . ?
N3 Ni01 N4 92.23(7) . . ?
N5 Ni01 N3 103.63(7) . . ?
N5 Ni01 N6 78.61(8) . . ?
N5 Ni01 N1 99.46(7) . . ?
N5 Ni01 N4 78.45(8) . . ?
N6 Ni01 N1 92.35(7) . . ?
N6 Ni01 N4 157.04(7) . . ?
N1 Ni01 N4 92.18(7) . . ?
H7A O7 H7B 109.4 . . ?
C10 N2 Ni01 118.93(15) . . ?
C6 N2 Ni01 118.78(16) . . ?
C6 N2 C10 122.1(2) . . ?
H8A O8 H8B 104.5 . . ?
H9A O9 H9B 104.5 . . ?
C11 N3 Ni01 114.50(15) . . ?
C15 N3 Ni01 127.00(16) . . ?
C15 N3 C11 118.5(2) . . ?
C25 N5 Ni01 118.93(16) . . ?
C25 N5 C21 121.9(2) . . ?
C21 N5 Ni01 119.09(15) . . ?
C26 N6 Ni01 113.62(16) . . ?
C30 N6 Ni01 127.27(16) . . ?
C30 N6 C26 119.1(2) . . ?
C5 N1 Ni01 113.98(16) . . ?
C1 N1 Ni01 127.37(16) . . ?
C1 N1 C5 118.5(2) . . ?
H10A O10 H10B 109.4 . . ?
C16 N4 Ni01 126.86(16) . . ?
C16 N4 C20 119.3(2) . . ?
C20 N4 Ni01 113.85(16) . . ?
H5A O5 H5B 104.5 . . ?
N2 C10 C11 113.52(19) . . ?
N2 C10 C9 120.0(2) . . ?
C9 C10 C11 126.5(2) . . ?
H6A O6 H6B 104.5 . . ?
N6 C26 C25 114.8(2) . . ?
N6 C26 C27 120.6(2) . . ?
C27 C26 C25 124.5(2) . . ?
O4 C36 C34 117.5(2) . 2_765 ?
O4 C36 C35 124.7(2) . . ?
C35 C36 C34 117.8(2) . 2_765 ?
O2 C33 C31 117.0(2) . 2_756 ?
O2 C33 C32 124.7(2) . . ?
C32 C33 C31 118.3(2) . 2_756 ?
N3 C11 C10 114.4(2) . . ?
N3 C11 C12 121.7(2) . . ?
C12 C11 C10 123.9(2) . . ?
O1 C31 C33 116.6(2) . 2_756 ?
O1 C31 C32 126.1(2) . . ?
C32 C31 C33 117.3(2) . 2_756 ?
N5 C25 C26 113.94(19) . . ?
N5 C25 C24 120.2(2) . . ?
C24 C25 C26 125.9(2) . . ?
N5 C21 C20 113.68(19) . . ?
N5 C21 C22 120.4(2) . . ?
C22 C21 C20 126.0(2) . . ?
O3 C34 C36 116.2(2) . 2_765 ?
O3 C34 C35 126.1(2) . . ?
C35 C34 C36 117.8(2) . 2_765 ?
N1 C5 C6 114.6(2) . . ?
N1 C5 C4 121.4(2) . . ?
C4 C5 C6 124.1(2) . . ?
C33 C32 Cl02 117.47(18) . . ?
C31 C32 Cl02 118.20(19) . . ?
C31 C32 C33 124.3(2) . . ?
N2 C6 C5 113.91(19) . . ?
N2 C6 C7 120.0(2) . . ?
C7 C6 C5 126.1(2) . . ?
C36 C35 Cl2 117.03(18) . . ?
C34 C35 C36 124.4(2) . . ?
C34 C35 Cl2 118.55(19) . . ?
N3 C15 H15 118.8 . . ?
N3 C15 C14 122.4(2) . . ?
C14 C15 H15 118.8 . . ?
N1 C1 H1 118.5 . . ?
N1 C1 C2 123.1(2) . . ?
C2 C1 H1 118.5 . . ?
N4 C16 H16 118.9 . . ?
N4 C16 C17 122.2(2) . . ?
C17 C16 H16 118.9 . . ?
C25 C24 H24 120.9 . . ?
C23 C24 C25 118.3(3) . . ?
C23 C24 H24 120.9 . . ?
C11 C12 H12 120.4 . . ?
C13 C12 C11 119.1(2) . . ?
C13 C12 H12 120.4 . . ?
C10 C9 H9 120.8 . . ?
C8 C9 C10 118.5(3) . . ?
C8 C9 H9 120.8 . . ?
C6 C7 H7 120.8 . . ?
C8 C7 C6 118.4(3) . . ?
C8 C7 H7 120.8 . . ?
N4 C20 C21 114.9(2) . . ?
N4 C20 C19 120.9(2) . . ?
C19 C20 C21 124.2(2) . . ?
C21 C22 H22 120.9 . . ?
C23 C22 C21 118.1(3) . . ?
C23 C22 H22 120.9 . . ?
C26 C27 H27 120.2 . . ?
C28 C27 C26 119.6(3) . . ?
C28 C27 H27 120.2 . . ?
N6 C30 H30 118.9 . . ?
N6 C30 C29 122.2(2) . . ?
C29 C30 H30 118.9 . . ?
C9 C8 H8 119.5 . . ?
C7 C8 C9 121.1(2) . . ?
C7 C8 H8 119.5 . . ?
C24 C23 H23 119.4 . . ?
C22 C23 C24 121.2(2) . . ?
C22 C23 H23 119.4 . . ?
C30 C29 H29 120.6 . . ?
C28 C29 C30 118.7(3) . . ?
C28 C29 H29 120.6 . . ?
C16 C17 H17 120.8 . . ?
C18 C17 C16 118.4(3) . . ?
C18 C17 H17 120.8 . . ?
C5 C4 H4 120.5 . . ?
C5 C4 C3 118.9(3) . . ?
C3 C4 H4 120.5 . . ?
C15 C14 H14 120.8 . . ?
C13 C14 C15 118.4(3) . . ?
C13 C14 H14 120.8 . . ?
C20 C19 H19 120.3 . . ?
C20 C19 C18 119.5(3) . . ?
C18 C19 H19 120.3 . . ?
C27 C28 H28 120.1 . . ?
C29 C28 C27 119.7(3) . . ?
C29 C28 H28 120.1 . . ?
C1 C2 H2 121.2 . . ?
C3 C2 C1 117.7(3) . . ?
C3 C2 H2 121.2 . . ?
C12 C13 C14 119.9(3) . . ?
C12 C13 H13 120.1 . . ?
C14 C13 H13 120.1 . . ?
C17 C18 C19 119.7(3) . . ?
C17 C18 H18 120.1 . . ?
C19 C18 H18 120.1 . . ?
C4 C3 H3 119.8 . . ?
C2 C3 C4 120.4(3) . . ?
C2 C3 H3 119.8 . . ?

loop_
_geom_bond_atom_site_label_1
_geom_bond_atom_site_label_2
_geom_bond_distance
_geom_bond_site_symmetry_2
_geom_bond_publ_flag
Ni01 N2 1.9897(18) . ?
Ni01 N3 2.0999(19) . ?
Ni01 N5 1.9904(18) . ?
Ni01 N6 2.1050(19) . ?
Ni01 N1 2.1081(19) . ?
Ni01 N4 2.1091(19) . ?
Cl02 C32 1.744(3) . ?
O1 C31 1.265(3) . ?
O3 C34 1.260(3) . ?
O7 H7A 0.8504 . ?
O7 H7B 0.8500 . ?
N2 C10 1.349(3) . ?
N2 C6 1.343(3) . ?
O8 H8A 0.8500 . ?
O8 H8B 0.8504 . ?
O9 H9A 0.8499 . ?
O9 H9B 0.8504 . ?
N3 C11 1.354(3) . ?
N3 C15 1.343(3) . ?
N5 C25 1.336(3) . ?
N5 C21 1.345(3) . ?
N6 C26 1.359(3) . ?
N6 C30 1.345(3) . ?
N1 C5 1.353(3) . ?
N1 C1 1.343(3) . ?
O4 C36 1.230(3) . ?
O2 C33 1.239(3) . ?
O10 H10A 0.8501 . ?
O10 H10B 0.8495 . ?
N4 C16 1.336(3) . ?
N4 C20 1.358(3) . ?
O5 H5A 0.8497 . ?
O5 H5B 0.8502 . ?
C10 C11 1.486(3) . ?
C10 C9 1.389(3) . ?
O6 H6A 0.8501 . ?
O6 H6B 0.8500 . ?
C26 C25 1.482(4) . ?
C26 C27 1.387(3) . ?
C36 C34 1.549(3) 2_765 ?
C36 C35 1.416(3) . ?
C33 C31 1.546(3) 2_756 ?
C33 C32 1.414(3) . ?
C11 C12 1.385(3) . ?
C31 C32 1.390(3) . ?
C25 C24 1.397(3) . ?
C21 C20 1.482(3) . ?
C21 C22 1.392(3) . ?
C34 C35 1.383(3) . ?
C5 C6 1.485(3) . ?
C5 C4 1.378(4) . ?
C6 C7 1.395(3) . ?
C35 Cl2 1.742(3) . ?
C15 H15 0.9300 . ?
C15 C14 1.390(4) . ?
C1 H1 0.9300 . ?
C1 C2 1.382(4) . ?
C16 H16 0.9300 . ?
C16 C17 1.391(4) . ?
C24 H24 0.9300 . ?
C24 C23 1.379(4) . ?
C12 H12 0.9300 . ?
C12 C13 1.375(4) . ?
C9 H9 0.9300 . ?
C9 C8 1.383(4) . ?
C7 H7 0.9300 . ?
C7 C8 1.380(4) . ?
C20 C19 1.376(4) . ?
C22 H22 0.9300 . ?
C22 C23 1.379(4) . ?
C27 H27 0.9300 . ?
C27 C28 1.377(4) . ?
C30 H30 0.9300 . ?
C30 C29 1.382(4) . ?
C8 H8 0.9300 . ?
C23 H23 0.9300 . ?
C29 H29 0.9300 . ?
C29 C28 1.373(4) . ?
C17 H17 0.9300 . ?
C17 C18 1.371(4) . ?
C4 H4 0.9300 . ?
C4 C3 1.383(4) . ?
C14 H14 0.9300 . ?
C14 C13 1.378(4) . ?
C19 H19 0.9300 . ?
C19 C18 1.384(4) . ?
C28 H28 0.9300 . ?
C2 H2 0.9300 . ?
C2 C3 1.369(4) . ?
C13 H13 0.9300 . ?
C18 H18 0.9300 . ?
C3 H3 0.9300 . ?

loop_
_geom_torsion_atom_site_label_1
_geom_torsion_atom_site_label_2
_geom_torsion_atom_site_label_3
_geom_torsion_atom_site_label_4
_geom_torsion
_geom_torsion_site_symmetry_1
_geom_torsion_site_symmetry_2
_geom_torsion_site_symmetry_3
_geom_torsion_site_symmetry_4
_geom_torsion_publ_flag
Ni01 N2 C10 C11 -5.6(2) . . . . ?
Ni01 N2 C10 C9 174.51(16) . . . . ?
Ni01 N2 C6 C5 4.5(3) . . . . ?
Ni01 N2 C6 C7 -174.76(17) . . . . ?
Ni01 N3 C11 C10 -1.7(2) . . . . ?
Ni01 N3 C11 C12 178.83(18) . . . . ?
Ni01 N3 C15 C14 -178.6(2) . . . . ?
Ni01 N5 C25 C26 3.4(3) . . . . ?
Ni01 N5 C25 C24 -176.37(17) . . . . ?
Ni01 N5 C21 C20 -2.3(3) . . . . ?
Ni01 N5 C21 C22 176.79(18) . . . . ?
Ni01 N6 C26 C25 -0.3(2) . . . . ?
Ni01 N6 C26 C27 179.23(19) . . . . ?
Ni01 N6 C30 C29 -178.5(2) . . . . ?
Ni01 N1 C5 C6 4.3(2) . . . . ?
Ni01 N1 C5 C4 -174.8(2) . . . . ?
Ni01 N1 C1 C2 174.4(2) . . . . ?
Ni01 N4 C16 C17 -178.4(2) . . . . ?
Ni01 N4 C20 C21 -1.6(3) . . . . ?
Ni01 N4 C20 C19 178.3(2) . . . . ?
O1 C31 C32 Cl02 -0.4(4) . . . . ?
O1 C31 C32 C33 179.2(2) . . . . ?
O3 C34 C35 C36 179.3(2) . . . . ?
O3 C34 C35 Cl2 1.0(4) . . . . ?
N2 C10 C11 N3 4.6(3) . . . . ?
N2 C10 C11 C12 -175.9(2) . . . . ?
N2 C10 C9 C8 0.8(3) . . . . ?
N2 C6 C7 C8 -0.3(4) . . . . ?
N3 C11 C12 C13 0.4(4) . . . . ?
N3 C15 C14 C13 -0.7(4) . . . . ?
N5 C25 C24 C23 -0.7(4) . . . . ?
N5 C21 C20 N4 2.5(3) . . . . ?
N5 C21 C20 C19 -177.3(2) . . . . ?
N5 C21 C22 C23 -0.1(4) . . . . ?
N6 C26 C25 N5 -1.9(3) . . . . ?
N6 C26 C25 C24 177.9(2) . . . . ?
N6 C26 C27 C28 -0.4(4) . . . . ?
N6 C30 C29 C28 -0.9(4) . . . . ?
N1 C5 C6 N2 -5.7(3) . . . . ?
N1 C5 C6 C7 173.5(2) . . . . ?
N1 C5 C4 C3 -0.1(4) . . . . ?
N1 C1 C2 C3 -0.3(4) . . . . ?
O4 C36 C35 C34 -178.2(3) . . . . ?
O4 C36 C35 Cl2 0.2(4) . . . . ?
O2 C33 C32 Cl02 -0.8(4) . . . . ?
O2 C33 C32 C31 179.6(3) . . . . ?
N4 C16 C17 C18 -0.1(4) . . . . ?
N4 C20 C19 C18 0.7(4) . . . . ?
C10 N2 C6 C5 179.62(19) . . . . ?
C10 N2 C6 C7 0.3(3) . . . . ?
C10 C11 C12 C13 -179.0(2) . . . . ?
C10 C9 C8 C7 -0.8(4) . . . . ?
C26 N6 C30 C29 1.1(4) . . . . ?
C26 C25 C24 C23 179.5(2) . . . . ?
C26 C27 C28 C29 0.7(4) . . . . ?
C36 C34 C35 C36 -0.7(4) 2_765 . . . ?
C36 C34 C35 Cl2 -179.08(17) 2_765 . . . ?
C33 C31 C32 Cl02 179.45(16) 2_756 . . . ?
C33 C31 C32 C33 -0.9(4) 2_756 . . . ?
C11 N3 C15 C14 0.8(4) . . . . ?
C11 C10 C9 C8 -179.1(2) . . . . ?
C11 C12 C13 C14 -0.3(4) . . . . ?
C31 C33 C32 Cl02 -179.44(17) 2_756 . . . ?
C31 C33 C32 C31 0.9(4) 2_756 . . . ?
C25 N5 C21 C20 -179.0(2) . . . . ?
C25 N5 C21 C22 0.1(3) . . . . ?
C25 C26 C27 C28 179.1(2) . . . . ?
C25 C24 C23 C22 0.7(4) . . . . ?
C21 N5 C25 C26 -179.9(2) . . . . ?
C21 N5 C25 C24 0.3(3) . . . . ?
C21 C20 C19 C18 -179.5(3) . . . . ?
C21 C22 C23 C24 -0.2(4) . . . . ?
C34 C36 C35 C34 0.7(4) 2_765 . . . ?
C34 C36 C35 Cl2 179.11(17) 2_765 . . . ?
C5 N1 C1 C2 -1.1(4) . . . . ?
C5 C6 C7 C8 -179.5(2) . . . . ?
C5 C4 C3 C2 -1.3(5) . . . . ?
C6 N2 C10 C11 179.30(19) . . . . ?
C6 N2 C10 C9 -0.6(3) . . . . ?
C6 C5 C4 C3 -179.1(3) . . . . ?
C6 C7 C8 C9 0.6(4) . . . . ?
C15 N3 C11 C10 178.9(2) . . . . ?
C15 N3 C11 C12 -0.6(3) . . . . ?
C15 C14 C13 C12 0.5(5) . . . . ?
C1 N1 C5 C6 -179.7(2) . . . . ?
C1 N1 C5 C4 1.3(4) . . . . ?
C1 C2 C3 C4 1.5(5) . . . . ?
C16 N4 C20 C21 179.3(2) . . . . ?
C16 N4 C20 C19 -0.9(4) . . . . ?
C16 C17 C18 C19 -0.1(5) . . . . ?
C9 C10 C11 N3 -175.5(2) . . . . ?
C9 C10 C11 C12 4.0(4) . . . . ?
C20 N4 C16 C17 0.6(4) . . . . ?
C20 C21 C22 C23 178.9(2) . . . . ?
C20 C19 C18 C17 -0.2(5) . . . . ?
C22 C21 C20 N4 -176.6(2) . . . . ?
C22 C21 C20 C19 3.6(4) . . . . ?
C27 C26 C25 N5 178.6(2) . . . . ?
C27 C26 C25 C24 -1.7(4) . . . . ?
C30 N6 C26 C25 -180.0(2) . . . . ?
C30 N6 C26 C27 -0.4(3) . . . . ?
C30 C29 C28 C27 0.0(5) . . . . ?
C4 C5 C6 N2 173.3(2) . . . . ?
C4 C5 C6 C7 -7.5(4) . . . . ?
